data_7234328
loop_
_publ_author_name
'Jin-Yan Li'
'Chun-Ting He'
'Yan-Cong Chen'
'Ze-Min Zhang'
'Wei Liu'
'Zhao-Ping Ni'
'Ming-Liang Tong'

_publ_section_title
;
 Tunable cooperativity in a spin-crossover Hoffman-like metal-organic
 framework material by aromatic guests
;
_journal_name_full 'Journal of Materials Chemistry C'
_journal_page_first 7830
_journal_page_last 7835
_journal_paper_doi 10.1039/C5TC00432B
_journal_volume 3
_journal_year 2015
_chemical_formula_sum 'C26.3 H26.7 Au2 Fe N7.5 O1.8'
_chemical_formula_weight 926.43
_space_group_IT_number 11
_space_group_name_Hall '-P 2yb'
_space_group_name_H-M_alt 'P 1 21/m 1'
_symmetry_cell_setting monoclinic
_symmetry_space_group_name_H-M 'P 1 21/m 1'
_atom_sites_solution_hydrogens geom
_atom_sites_solution_primary direct
_atom_sites_solution_secondary difmap
_cell_angle_alpha 90.00
_cell_angle_beta 104.194(4)
_cell_angle_gamma 90.00
_cell_formula_units_Z 2
_cell_length_a 10.4681(4)
_cell_length_b 10.4451(4)
_cell_length_c 15.8449(6)
_cell_measurement_reflns_used 3125
_cell_measurement_temperature 250(2)
_cell_measurement_theta_max 72.3350
_cell_measurement_theta_min 4.3420
_cell_volume 1679.60(11)
_computing_structure_refinement 'SHELXL-97 (Sheldrick, 1997)'
_computing_structure_solution 'SHELXS-97 (Sheldrick, 1990)'
_diffrn_ambient_temperature 250(2)
_diffrn_detector_area_resol_mean 5.3262
_diffrn_measured_fraction_theta_full 0.967
_diffrn_measured_fraction_theta_max 0.967
_diffrn_measurement_device_type 'Cu K\a'
_diffrn_measurement_method '\w scans'
_diffrn_radiation_monochromator mirror
_diffrn_radiation_source 'SuperNova (Cu) X-ray Source'
_diffrn_radiation_type CuK\a
_diffrn_radiation_wavelength 1.54178
_diffrn_reflns_av_R_equivalents 0.0220
_diffrn_reflns_av_sigmaI/netI 0.0283
_diffrn_reflns_limit_h_max 12
_diffrn_reflns_limit_h_min -6
_diffrn_reflns_limit_k_max 12
_diffrn_reflns_limit_k_min -12
_diffrn_reflns_limit_l_max 19
_diffrn_reflns_limit_l_min -19
_diffrn_reflns_number 6586
_diffrn_reflns_theta_full 73.63
_diffrn_reflns_theta_max 73.63
_diffrn_reflns_theta_min 4.36
_diffrn_standards_decay_% 0
_diffrn_standards_interval_count 0
_diffrn_standards_interval_time 0
_diffrn_standards_number 0
_exptl_absorpt_coefficient_mu 19.770
_exptl_absorpt_correction_T_max 0.5885
_exptl_absorpt_correction_T_min 0.1554
_exptl_absorpt_correction_type multi-scan
_exptl_crystal_colour yellow
_exptl_crystal_density_diffrn 1.832
_exptl_crystal_density_meas ?
_exptl_crystal_density_method 'not measured'
_exptl_crystal_description plate
_exptl_crystal_F_000 871
_exptl_crystal_size_max 0.15
_exptl_crystal_size_mid 0.11
_exptl_crystal_size_min 0.03
_refine_diff_density_max 1.659
_refine_diff_density_min -3.374
_refine_diff_density_rms 0.208
_refine_ls_extinction_method none
_refine_ls_goodness_of_fit_ref 1.085
_refine_ls_hydrogen_treatment constr
_refine_ls_matrix_type full
_refine_ls_number_parameters 176
_refine_ls_number_reflns 3466
_refine_ls_number_restraints 310
_refine_ls_restrained_S_all 1.066
_refine_ls_R_factor_all 0.0641
_refine_ls_R_factor_gt 0.0557
_refine_ls_shift/su_max 0.004
_refine_ls_shift/su_mean 0.001
_refine_ls_structure_factor_coef Fsqd
_refine_ls_weighting_details 'calc w=1/[\s^2^(Fo^2^)+(0.0927P)^2^+10.2783P] where P=(Fo^2^+2Fc^2^)/3'
_refine_ls_weighting_scheme calc
_refine_ls_wR_factor_gt 0.1641
_refine_ls_wR_factor_ref 0.1701
_reflns_number_gt 2861
_reflns_number_total 3466
_reflns_threshold_expression >2sigma(I)
_cod_data_source_file J-Mater-Chem-C-2015-3-7830.cif
_cod_data_source_block 1
_cod_depositor_comments
;
The following automatic conversions were performed:

data item '_symmetry_cell_setting' value 'Monoclinic' was changed to
'monoclinic' in accordance with the built-in table derived from the
CIF Core dictionary named 'cif_core.dic' version 2.4.5 last updated
on 2014-11-21.

data item '_exptl_crystal_density_meas' value 'not measured' was
changed to '?' -- the value is perceived as not measured.

Automatic conversion script
Id: cif_fix_values 6909 2019-04-08 15:41:33Z antanas 
;
_cod_original_sg_symbol_H-M P2(1)/m
_cod_original_formula_sum 'C26.30 H26.70 Au2 Fe N7.50 O1.80'
_cod_database_code 7234328

loop_
_symmetry_equiv_pos_as_xyz
'x, y, z'
'-x, y+1/2, -z'
'-x, -y, -z'
'x, -y-1/2, z'

loop_
_atom_site_label
_atom_site_type_symbol
_atom_site_fract_x
_atom_site_fract_y
_atom_site_fract_z
_atom_site_U_iso_or_equiv
_atom_site_adp_type
_atom_site_occupancy
_atom_site_symmetry_multiplicity
_atom_site_calc_flag
_atom_site_refinement_flags
_atom_site_disorder_assembly
_atom_site_disorder_group
Fe1 Fe 0.66822(10) 0.2500 0.39678(7) 0.0339(3) Uani 1 2 d S . .
Au1 Au 0.16969(3) 0.2500 0.39981(2) 0.05038(11) Uani 1 2 d S . .
N1 N 0.4545(7) 0.2500 0.3774(5) 0.056(2) Uani 1 2 d S . .
N4 N 0.6457(8) 0.2500 0.2532(4) 0.057(2) Uani 1 2 d S . .
N5 N 0.6748(7) 0.2500 -0.4613(5) 0.0477(19) Uani 1 2 d S . .
C1 C 0.3517(7) 0.2500 0.3836(6) 0.050(2) Uani 1 2 d S . .
C4A C 0.595(2) 0.167(2) 0.2003(11) 0.0914(19) Uani 0.499(10) 1 d PU . 1
H4AA H 0.5615 0.0943 0.2253 0.110 Uiso 0.499(10) 1 d PR . 1
C5A C 0.582(2) 0.167(2) 0.1108(12) 0.0945(17) Uani 0.499(10) 1 d PU . 1
H5AA H 0.5340 0.0984 0.0765 0.113 Uiso 0.499(10) 1 d PR . 1
C4B C 0.708(2) 0.143(2) 0.2206(12) 0.093(2) Uani 0.501(10) 1 d PU . 2
H4BA H 0.7573 0.0792 0.2588 0.112 Uiso 0.501(10) 1 d PR . 2
C5B C 0.694(2) 0.140(2) 0.1324(12) 0.0960(17) Uani 0.501(10) 1 d PU . 2
H5BA H 0.7269 0.0671 0.1069 0.115 Uiso 0.501(10) 1 d PR . 2
C6 C 0.6359(16) 0.2500 0.0743(9) 0.0938(14) Uani 1 2 d SU . .
C7 C 0.6439(6) 0.2500 -0.0159(5) 0.0942(14) Uani 1 2 d SDU . .
C8 C 0.5334(6) 0.2500 -0.0851(7) 0.0990(14) Uani 1 2 d SDU . .
H8A H 0.4503 0.2500 -0.0723 0.119 Uiso 1 2 calc SR . .
C9 C 0.5372(5) 0.2500 -0.1699(7) 0.0988(15) Uani 1 2 d SDU . .
H9A H 0.4577 0.2500 -0.2132 0.119 Uiso 1 2 calc SR . .
C10 C 0.6555(7) 0.2500 -0.1941(5) 0.0927(15) Uani 1 2 d SDU . .
C11 C 0.7722(6) 0.2500 -0.1259(4) 0.1049(14) Uani 1 2 d SDU . .
H11A H 0.8544 0.2500 -0.1399 0.126 Uiso 1 2 calc SR . .
C12 C 0.7679(6) 0.2500 -0.0371(5) 0.1057(14) Uani 1 2 d SDU . .
H12A H 0.8464 0.2500 0.0072 0.127 Uiso 1 2 calc SR . .
C13 C 0.6535(15) 0.2500 -0.2888(8) 0.0897(17) Uani 1 2 d SU . .
C14 C 0.6551(10) 0.3619(12) -0.3331(5) 0.0894(16) Uani 1 1 d U . .
H14A H 0.6493 0.4414 -0.3065 0.107 Uiso 1 1 calc R . .
C15 C 0.6653(10) 0.3552(11) -0.4163(5) 0.0841(19) Uani 1 1 d U . .
H15A H 0.6657 0.4335 -0.4455 0.101 Uiso 1 1 calc R . .
N2 N 0.8766(8) 0.2500 0.4132(6) 0.060(2) Uani 1 2 d S . .
C2 C 0.9841(8) 0.2500 0.4117(6) 0.054(3) Uani 1 2 d S . .
Au2 Au 0.68477(4) 0.7500 0.40164(2) 0.04901(10) Uani 1 2 d S . .
N3 N 0.6732(5) 0.4534(7) 0.3965(3) 0.0545(15) Uani 1 1 d . . .
C3 C 0.6800(7) 0.5607(6) 0.3982(4) 0.0496(16) Uani 1 1 d . . .

loop_
_atom_site_aniso_label
_atom_site_aniso_U_11
_atom_site_aniso_U_22
_atom_site_aniso_U_33
_atom_site_aniso_U_23
_atom_site_aniso_U_13
_atom_site_aniso_U_12
Fe1 0.0303(5) 0.0483(7) 0.0252(5) 0.000 0.0108(4) 0.000
Au1 0.03109(15) 0.0794(3) 0.04237(17) 0.000 0.01239(13) 0.000
N1 0.041(4) 0.081(6) 0.045(4) 0.000 0.012(3) 0.000
N4 0.057(4) 0.090(6) 0.027(3) 0.000 0.016(3) 0.000
N5 0.052(4) 0.059(5) 0.035(3) 0.000 0.014(3) 0.000
C1 0.030(3) 0.083(7) 0.041(4) 0.000 0.019(3) 0.000
C4A 0.108(3) 0.117(3) 0.057(3) 0.000(3) 0.034(3) -0.005(3)
C5A 0.108(3) 0.119(3) 0.062(3) -0.001(3) 0.032(3) -0.002(3)
C4B 0.110(4) 0.117(4) 0.058(3) -0.001(3) 0.033(3) 0.000(4)
C5B 0.110(3) 0.120(3) 0.064(3) -0.002(3) 0.032(3) 0.000(3)
C6 0.107(2) 0.118(2) 0.063(2) 0.000 0.033(2) 0.000
C7 0.106(2) 0.119(2) 0.064(2) 0.000 0.033(2) 0.000
C8 0.109(2) 0.125(2) 0.068(2) 0.000 0.030(2) 0.000
C9 0.109(3) 0.124(3) 0.066(2) 0.000 0.029(2) 0.000
C10 0.105(2) 0.117(3) 0.061(2) 0.000 0.030(2) 0.000
C11 0.113(2) 0.120(2) 0.083(2) 0.000 0.027(2) 0.000
C12 0.113(2) 0.121(2) 0.084(2) 0.000 0.027(2) 0.000
C13 0.102(3) 0.115(3) 0.058(3) 0.000 0.030(3) 0.000
C14 0.108(3) 0.112(3) 0.055(3) 0.000(3) 0.031(2) 0.012(3)
C15 0.108(3) 0.102(4) 0.047(3) 0.004(3) 0.027(3) 0.017(3)
N2 0.045(4) 0.077(6) 0.062(5) 0.000 0.022(3) 0.000
C2 0.036(4) 0.089(7) 0.042(4) 0.000 0.019(3) 0.000
Au2 0.0615(2) 0.0487(2) 0.03802(17) 0.000 0.01449(15) 0.000
N3 0.065(3) 0.063(4) 0.042(3) 0.002(2) 0.026(2) -0.003(3)
C3 0.077(4) 0.035(3) 0.041(3) -0.004(2) 0.024(3) -0.006(3)

loop_
_atom_type_symbol
_atom_type_description
_atom_type_scat_dispersion_real
_atom_type_scat_dispersion_imag
_atom_type_scat_source
C C 0.0181 0.0091 'International Tables Vol C Tables 4.2.6.8 and 6.1.1.4'
H H 0.0000 0.0000 'International Tables Vol C Tables 4.2.6.8 and 6.1.1.4'
N N 0.0311 0.0180 'International Tables Vol C Tables 4.2.6.8 and 6.1.1.4'
Fe Fe -1.1336 3.1974 'International Tables Vol C Tables 4.2.6.8 and 6.1.1.4'
Au Au -4.4197 7.2980 'International Tables Vol C Tables 4.2.6.8 and 6.1.1.4'
O O 0.0492 0.0322 'International Tables Vol C Tables 4.2.6.8 and 6.1.1.4'

loop_
_geom_angle_atom_site_label_1
_geom_angle_atom_site_label_2
_geom_angle_atom_site_label_3
_geom_angle
_geom_angle_site_symmetry_1
_geom_angle_site_symmetry_3
N3 Fe1 N3 177.1(3) 4_565 .
N3 Fe1 N2 88.58(15) 4_565 .
N3 Fe1 N2 88.58(15) . .
N3 Fe1 N1 91.41(15) 4_565 .
N3 Fe1 N1 91.41(15) . .
N2 Fe1 N1 178.9(3) . .
N3 Fe1 N4 89.66(14) 4_565 .
N3 Fe1 N4 89.66(14) . .
N2 Fe1 N4 88.5(3) . .
N1 Fe1 N4 90.5(3) . .
N3 Fe1 N5 90.44(14) 4_565 1_556
N3 Fe1 N5 90.44(14) . 1_556
N2 Fe1 N5 95.7(3) . 1_556
N1 Fe1 N5 85.4(3) . 1_556
N4 Fe1 N5 175.8(3) . 1_556
C1 Au1 C2 178.0(3) . 1_455
C1 Au1 Au2 83.4(2) . 3_666
C2 Au1 Au2 98.6(3) 1_455 3_666
C1 N1 Fe1 167.2(8) . .
C4A N4 C4A 89(2) . 4_565
C4A N4 C4B 51.5(12) . .
C4A N4 C4B 117.2(13) 4_565 .
C4A N4 C4B 117.2(13) . 4_565
C4A N4 C4B 51.5(12) 4_565 4_565
C4B N4 C4B 100.4(19) . 4_565
C4A N4 Fe1 127.9(10) . .
C4A N4 Fe1 127.9(10) 4_565 .
C4B N4 Fe1 114.8(8) . .
C4B N4 Fe1 114.8(8) 4_565 .
C15 N5 C15 111.9(10) 4_565 .
C15 N5 Fe1 123.6(5) 4_565 1_554
C15 N5 Fe1 123.6(5) . 1_554
N1 C1 Au1 177.8(8) . .
N4 C4A C5A 128(2) . .
N4 C4A C4A 45.3(10) . 4_565
C5A C4A C4A 90.1(14) . 4_565
N4 C4A H4AA 114.6 . .
C5A C4A H4AA 117.7 . .
C4A C4A H4AA 142.4 4_565 .
C6 C5A C4A 122(2) . .
C6 C5A C5A 46.1(12) . 4_565
C4A C5A C5A 89.9(14) . 4_565
C6 C5A H5AA 119.1 . .
C4A C5A H5AA 119.0 . .
C5A C5A H5AA 138.1 4_565 .
C5B C4B N4 116.0(19) . .
C5B C4B H4BA 122.2 . .
N4 C4B H4BA 121.8 . .
C4B C5B C6 122(2) . .
C4B C5B H5BA 119.3 . .
C6 C5B H5BA 118.7 . .
C5A C6 C5A 88(2) . 4_565
C5A C6 C7 126.5(12) . .
C5A C6 C7 126.5(12) 4_565 .
C5A C6 C5B 114.2(16) . 4_565
C5A C6 C5B 49.4(13) 4_565 4_565
C7 C6 C5B 119.2(11) . 4_565
C5A C6 C5B 49.4(13) . .
C5A C6 C5B 114.2(16) 4_565 .
C7 C6 C5B 119.2(11) . .
C5B C6 C5B 99.8(19) 4_565 .
C8 C7 C12 116.6(7) . .
C8 C7 C6 122.7(9) . .
C12 C7 C6 120.7(8) . .
C9 C8 C7 124.3(7) . .
C9 C8 H8A 117.8 . .
C7 C8 H8A 117.8 . .
C8 C9 C10 121.4(7) . .
C8 C9 H9A 119.3 . .
C10 C9 H9A 119.3 . .
C9 C10 C11 116.8(7) . .
C9 C10 C13 119.0(9) . .
C11 C10 C13 124.2(8) . .
C12 C11 C10 121.7(7) . .
C12 C11 H11A 119.2 . .
C10 C11 H11A 119.2 . .
C11 C12 C7 119.2(6) . .
C11 C12 H12A 120.4 . .
C7 C12 H12A 120.4 . .
C14 C13 C14 117.7(13) 4_565 .
C14 C13 C10 121.1(6) 4_565 .
C14 C13 C10 121.1(6) . .
C15 C14 C13 118.1(11) . .
C15 C14 H14A 120.9 . .
C13 C14 H14A 120.9 . .
N5 C15 C14 127.0(10) . .
N5 C15 H15A 116.5 . .
C14 C15 H15A 116.5 . .
C2 N2 Fe1 172.1(8) . .
N2 C2 Au1 175.9(8) . 1_655
C3 Au2 C3 176.3(4) . 4_575
C3 Au2 Au1 91.74(17) . 3_666
C3 Au2 Au1 91.74(17) 4_575 3_666
C3 N3 Fe1 177.6(5) . .
N3 C3 Au2 177.8(6) . .

loop_
_geom_bond_atom_site_label_1
_geom_bond_atom_site_label_2
_geom_bond_distance
_geom_bond_site_symmetry_2
Fe1 N3 2.125(7) 4_565
Fe1 N3 2.125(7) .
Fe1 N2 2.133(8) .
Fe1 N1 2.182(8) .
Fe1 N4 2.229(7) .
Fe1 N5 2.233(7) 1_556
Au1 C1 1.984(8) .
Au1 C2 1.997(9) 1_455
Au1 Au2 3.1413(5) 3_666
N1 C1 1.104(11) .
N4 C4A 1.23(2) .
N4 C4A 1.23(2) 4_565
N4 C4B 1.45(2) .
N4 C4B 1.45(2) 4_565
N5 C15 1.327(11) 4_565
N5 C15 1.327(11) .
N5 Fe1 2.233(7) 1_554
C4A C5A 1.39(2) .
C4A C4A 1.73(5) 4_565
C4A H4AA 0.9600 .
C5A C6 1.25(2) .
C5A C5A 1.74(5) 4_565
C5A H5AA 0.9600 .
C4B C5B 1.37(3) .
C4B H4BA 0.9600 .
C5B C6 1.51(2) .
C5B H5BA 0.9601 .
C6 C5A 1.25(2) 4_565
C6 C7 1.452(16) .
C6 C5B 1.51(2) 4_565
C7 C8 1.385(7) .
C7 C12 1.419(7) .
C8 C9 1.354(16) .
C8 H8A 0.9400 .
C9 C10 1.383(8) .
C9 H9A 0.9400 .
C10 C11 1.419(7) .
C10 C13 1.496(15) .
C11 C12 1.418(8) .
C11 H11A 0.9400 .
C12 H12A 0.9400 .
C13 C14 1.366(13) 4_565
C13 C14 1.366(13) .
C14 C15 1.350(12) .
C14 H14A 0.9400 .
C15 H15A 0.9400 .
N2 C2 1.131(12) .
C2 Au1 1.997(8) 1_655
Au2 C3 1.979(7) .
Au2 C3 1.979(7) 4_575
Au2 Au1 3.1413(5) 3_666
N3 C3 1.123(9) .

loop_
_geom_torsion_atom_site_label_1
_geom_torsion_atom_site_label_2
_geom_torsion_atom_site_label_3
_geom_torsion_atom_site_label_4
_geom_torsion
_geom_torsion_site_symmetry_1
_geom_torsion_site_symmetry_2
_geom_torsion_site_symmetry_3
_geom_torsion_site_symmetry_4
N3 Fe1 N1 C1 90.33(14) 4_565 . . .
N3 Fe1 N1 C1 -90.33(14) . . . .
N2 Fe1 N1 C1 180.00(3) . . . .
N4 Fe1 N1 C1 180.000(6) . . . .
N5 Fe1 N1 C1 0.000(6) 1_556 . . .
N3 Fe1 N4 C4A 28.5(14) 4_565 . . .
N3 Fe1 N4 C4A -154.3(14) . . . .
N2 Fe1 N4 C4A 117.1(14) . . . .
N1 Fe1 N4 C4A -62.9(14) . . . .
N5 Fe1 N4 C4A -62.9(14) 1_556 . . .
N3 Fe1 N4 C4A 154.3(14) 4_565 . . 4_565
N3 Fe1 N4 C4A -28.5(14) . . . 4_565
N2 Fe1 N4 C4A -117.1(14) . . . 4_565
N1 Fe1 N4 C4A 62.9(14) . . . 4_565
N5 Fe1 N4 C4A 62.9(14) 1_556 . . 4_565
N3 Fe1 N4 C4B -30.8(11) 4_565 . . .
N3 Fe1 N4 C4B 146.4(11) . . . .
N2 Fe1 N4 C4B 57.8(11) . . . .
N1 Fe1 N4 C4B -122.2(11) . . . .
N5 Fe1 N4 C4B -122.2(11) 1_556 . . .
N3 Fe1 N4 C4B -146.4(11) 4_565 . . 4_565
N3 Fe1 N4 C4B 30.8(11) . . . 4_565
N2 Fe1 N4 C4B -57.8(11) . . . 4_565
N1 Fe1 N4 C4B 122.2(11) . . . 4_565
N5 Fe1 N4 C4B 122.2(11) 1_556 . . 4_565
Fe1 N1 C1 Au1 0.00(4) . . . .
C2 Au1 C1 N1 180.00(3) 1_455 . . .
Au2 Au1 C1 N1 0.00(4) 3_666 . . .
C4A N4 C4A C5A 40(3) 4_565 . . .
C4B N4 C4A C5A -86(3) . . . .
C4B N4 C4A C5A -5(3) 4_565 . . .
Fe1 N4 C4A C5A -179.3(16) . . . .
C4B N4 C4A C4A -126.4(14) . . . 4_565
C4B N4 C4A C4A -45.0(12) 4_565 . . 4_565
Fe1 N4 C4A C4A 140.2(19) . . . 4_565
N4 C4A C5A C6 8(4) . . . .
C4A C4A C5A C6 35(2) 4_565 . . .
N4 C4A C5A C5A -27(2) . . . 4_565
C4A C4A C5A C5A 0.000(3) 4_565 . . 4_565
C4A N4 C4B C5B 59(2) . . . .
C4A N4 C4B C5B -6(3) 4_565 . . .
C4B N4 C4B C5B -57(2) 4_565 . . .
Fe1 N4 C4B C5B 178.9(16) . . . .
N4 C4B C5B C6 9(3) . . . .
C4A C5A C6 C5A -53(3) . . . 4_565
C4A C5A C6 C7 171.4(17) . . . .
C5A C5A C6 C7 -135(2) 4_565 . . .
C4A C5A C6 C5B -10(3) . . . 4_565
C5A C5A C6 C5B 43.0(12) 4_565 . . 4_565
C4A C5A C6 C5B 72(2) . . . .
C5A C5A C6 C5B 125.0(16) 4_565 . . .
C4B C5B C6 C5A -76(2) . . . .
C4B C5B C6 C5A -12(3) . . . 4_565
C4B C5B C6 C7 169.5(18) . . . .
C4B C5B C6 C5B 38(3) . . . 4_565
C5A C6 C7 C8 59.7(18) . . . .
C5A C6 C7 C8 -59.7(18) 4_565 . . .
C5B C6 C7 C8 -118.7(14) 4_565 . . .
C5B C6 C7 C8 118.7(14) . . . .
C5A C6 C7 C12 -120.3(18) . . . .
C5A C6 C7 C12 120.3(18) 4_565 . . .
C5B C6 C7 C12 61.3(14) 4_565 . . .
C5B C6 C7 C12 -61.3(14) . . . .
C12 C7 C8 C9 0.0 . . . .
C6 C7 C8 C9 180.0 . . . .
C7 C8 C9 C10 0.0 . . . .
C8 C9 C10 C11 0.0 . . . .
C8 C9 C10 C13 180.000(2) . . . .
C9 C10 C11 C12 0.0 . . . .
C13 C10 C11 C12 180.0 . . . .
C10 C11 C12 C7 0.0 . . . .
C8 C7 C12 C11 0.0 . . . .
C6 C7 C12 C11 180.0 . . . .
C9 C10 C13 C14 -91.3(12) . . . 4_565
C11 C10 C13 C14 88.7(12) . . . 4_565
C9 C10 C13 C14 91.3(12) . . . .
C11 C10 C13 C14 -88.7(12) . . . .
C14 C13 C14 C15 -3(2) 4_565 . . .
C10 C13 C14 C15 174.1(10) . . . .
C15 N5 C15 C14 3.8(17) 4_565 . . .
Fe1 N5 C15 C14 172.8(8) 1_554 . . .
C13 C14 C15 N5 -0.3(17) . . . .
N3 Fe1 N2 C2 89.70(14) 4_565 . . .
N3 Fe1 N2 C2 -89.70(14) . . . .
N1 Fe1 N2 C2 0.00(4) . . . .
N4 Fe1 N2 C2 0.000(11) . . . .
N5 Fe1 N2 C2 180.000(11) 1_556 . . .
Fe1 N2 C2 Au1 0.00(3) . . . 1_655
N3 Fe1 N3 C3 -44(17) 4_565 . . .
N2 Fe1 N3 C3 -32(14) . . . .
N1 Fe1 N3 C3 149(14) . . . .
N4 Fe1 N3 C3 -121(14) . . . .
N5 Fe1 N3 C3 64(14) 1_556 . . .
Fe1 N3 C3 Au2 -137(12) . . . .
C3 Au2 C3 N3 -60(18) 4_575 . . .
Au1 Au2 C3 N3 99(14) 3_666 . . .
